data_4003229
loop_
_publ_author_name
'Mouat, Aidan R.'
'Mane, Anil U.'
'Elam, Jeffrey W.'
'Delferro, Massimiliano'
'Marks, Tobin J.'
'Stair, Peter C.'

_publ_section_title
;
 Volatile Hexavalent Oxo-amidinate Complexes: Molybdenum and Tungsten
 Precursors for Atomic Layer Deposition
;
_journal_issue 6
_journal_name_full 'Chemistry of Materials'
_journal_page_first 1907
_journal_paper_doi 10.1021/acs.chemmater.6b00248
_journal_volume 28
_journal_year 2016
_chemical_formula_moiety 'C20 H42 N4 O2 W'
_chemical_formula_sum 'C20 H42 N4 O2 W'
_chemical_formula_weight 554.42
_chemical_name_systematic WO2(tBuNC(Me)CtBu)2
_space_group_crystal_system monoclinic
_space_group_IT_number 14
_space_group_name_Hall '-P 2yn'
_space_group_name_H-M_alt 'P 1 21/n 1'
_atom_sites_solution_hydrogens geom
_audit_creation_date 2015-07-20
_audit_creation_method
;
Olex2 1.2
(compiled 2015.01.26 svn.r3150 for OlexSys, GUI svn.r4998)
;
_cell_angle_alpha 90
_cell_angle_beta 108.14(3)
_cell_angle_gamma 90
_cell_formula_units_Z 4
_cell_length_a 10.122(2)
_cell_length_b 16.708(3)
_cell_length_c 14.856(3)
_cell_measurement_reflns_used 5145
_cell_measurement_temperature 100
_cell_measurement_theta_max 68.288
_cell_measurement_theta_min 4.099
_cell_volume 2387.6(9)
_computing_cell_refinement 'SAINT V7.23A (Bruker, 2005)'
_computing_data_collection 'APEX2 V2.1-4 (Bruker, 2007)'
_computing_data_reduction 'Bruker SAINT'
_computing_molecular_graphics 'Olex2 (Dolomanov et al., 2009)'
_computing_publication_material 'Olex2 (Dolomanov et al., 2009)'
_computing_structure_refinement 'XL (Sheldrick, 2008)'
_diffrn_ambient_temperature 100
_diffrn_detector_area_resol_mean 8
_diffrn_measured_fraction_theta_full 0.978
_diffrn_measured_fraction_theta_max 0.969
_diffrn_measurement_device_type 'Bruker Kappa APEX CCD area detector'
_diffrn_measurement_method '\w and \f scans'
_diffrn_radiation_monochromator 'MX optics'
_diffrn_radiation_type MoK\a
_diffrn_radiation_wavelength 0.71073
_diffrn_reflns_av_unetI/netI 0.0297
_diffrn_reflns_Laue_measured_fraction_full 0.978
_diffrn_reflns_Laue_measured_fraction_max 0.969
_diffrn_reflns_limit_h_max 11
_diffrn_reflns_limit_h_min -12
_diffrn_reflns_limit_k_max 20
_diffrn_reflns_limit_k_min 0
_diffrn_reflns_limit_l_max 17
_diffrn_reflns_limit_l_min 0
_diffrn_reflns_number 4331
_diffrn_reflns_point_group_measured_fraction_full 0.978
_diffrn_reflns_point_group_measured_fraction_max 0.969
_diffrn_reflns_theta_full 25.242
_diffrn_reflns_theta_max 25.357
_diffrn_reflns_theta_min 1.888
_diffrn_source 'sealed tube'
_diffrn_standards_number 0
_exptl_absorpt_coefficient_mu 4.858
_exptl_absorpt_correction_T_max 0.753048
_exptl_absorpt_correction_T_min 0.472891
_exptl_absorpt_correction_type multi-scan
_exptl_absorpt_process_details
;
 TWINABS-2012/1 (Bruker,2012) was used for absorption correction.
 
For component 1:
 wR2(int) was 0.1036 before and 0.0451 after correction.
 The Ratio of minimum to maximum transmission not present.
 The \l/2 correction factor is Not present
 
For component 2:
 wR2(int) was 0.1398 before and 0.0543 after correction.
 The Ratio of minimum to maximum transmission is 0.62.
 The \l/2 correction factor is Not present

Final HKLF 4 output contains 36196 reflections, Rint = 0.0548
 (28734 with I > 3sig(I), Rint = 0.0540)
;
_exptl_crystal_colour 'dull dark red'
_exptl_crystal_colour_lustre dull
_exptl_crystal_colour_modifier dark
_exptl_crystal_colour_primary red
_exptl_crystal_density_diffrn 1.542
_exptl_crystal_description needle
_exptl_crystal_F_000 1120
_exptl_crystal_preparation
;
The compound was prepared by reaction of WO2Cl2(dme) 
with two equivalents of Li(tBuNC(Me)NtBu)*OEt2.
;
_exptl_crystal_recrystallization_method
;
The compound was crystallized from a concentrated 
pentane solution at -30 C.
;
_exptl_crystal_size_max 0.601
_exptl_crystal_size_mid 0.124
_exptl_crystal_size_min 0.09
_refine_diff_density_max 1.905
_refine_diff_density_min -0.951
_refine_diff_density_rms 0.204
_refine_ls_extinction_method none
_refine_ls_goodness_of_fit_ref 1.071
_refine_ls_hydrogen_treatment constr
_refine_ls_matrix_type full
_refine_ls_number_parameters 313
_refine_ls_number_reflns 4331
_refine_ls_number_restraints 291
_refine_ls_restrained_S_all 1.056
_refine_ls_R_factor_all 0.0359
_refine_ls_R_factor_gt 0.0338
_refine_ls_shift/su_max 0.004
_refine_ls_shift/su_mean 0.000
_refine_ls_structure_factor_coef Fsqd
_refine_ls_weighting_details 'w=1/[\s^2^(Fo^2^)+(0.0808P)^2^+1.6654P] where P=(Fo^2^+2Fc^2^)/3'
_refine_ls_weighting_scheme calc
_refine_ls_wR_factor_gt 0.1079
_refine_ls_wR_factor_ref 0.1105
_reflns_Friedel_coverage 0.000
_reflns_number_gt 4031
_reflns_number_total 4331
_reflns_threshold_expression 'I > 2\s(I)'
_cod_data_source_file cm6b00248_si_003.cif
_cod_data_source_block 3am074_a
_cod_database_code 4003229
_shelx_space_group_comment
;
The symmetry employed for this shelxl refinement is uniquely defined
by the following loop, which should always be used as a source of
symmetry information in preference to the above space-group names.
They are only intended as comments.
;
_olex2_refinement_description
;
1. Twinned data refinement
 Scales: 0.40(2) 0.274(9) 0.33(2)
2. Fixed Uiso
 At 1.5 times of:
  All C(H,H,H) groups
3. Rigid body (RIGU) restrains
 All non-hydrogen atoms
 with sigma for 1-2 distances of 0.004 and sigma for 1-3 distances of 0.004
4. Others
 Sof(C16A)=Sof(H16D)=Sof(H16E)=Sof(H16F)=1-FVAR(1)
 Sof(C16)=Sof(H16A)=Sof(H16B)=Sof(H16C)=FVAR(1)
 Sof(C19A)=Sof(H19D)=Sof(H19E)=Sof(H19F)=Sof(C18A)=Sof(H18D)=Sof(H18E)=
 Sof(H18F)=Sof(C20A)=Sof(H20D)=Sof(H20E)=Sof(H20F)=1-FVAR(2)
 Sof(C18)=Sof(H18A)=Sof(H18B)=Sof(H18C)=Sof(C19)=Sof(H19A)=Sof(H19B)=Sof(H19C)=
 Sof(C20)=Sof(H20A)=Sof(H20B)=Sof(H20C)=FVAR(2)
 Sof(C15A)=Sof(H15D)=Sof(H15E)=Sof(H15F)=1-FVAR(3)
 Sof(C15)=Sof(H15A)=Sof(H15B)=Sof(H15C)=FVAR(3)
5.a Idealised Me refined as rotating group:
 C2(H2A,H2B,H2C), C4(H4A,H4B,H4C), C5(H5A,H5B,H5C), C6(H6A,H6B,H6C), C8(H8A,
 H8B,H8C), C9(H9A,H9B,H9C), C10(H10A,H10B,H10C), C12(H12A,H12B,H12C), C14(H14A,
 H14B,H14C), C15(H15A,H15B,H15C), C16(H16A,H16B,H16C), C18(H18A,H18B,H18C),
 C19(H19A,H19B,H19C), C20(H20A,H20B,H20C), C16A(H16D,H16E,H16F), C19A(H19D,H19E,
 H19F), C15A(H15D,H15E,H15F), C18A(H18D,H18E,H18F), C20A(H20D,H20E,H20F)
;
_shelx_shelxl_version_number 2014/7
_olex2_computing_structure_refinement_long 'ShelXL (Sheldrick, 2008)'
_olex2_date_sample_completion 2014-04-22
_olex2_date_sample_data_collection 2014-04-21
_olex2_date_sample_submission 2014-04-21
_olex2_exptl_crystal_mounting_method
;
The compound was mounted under air-free conditions 
in Paratone-N on a brass tip.
;
_olex2_submission_original_sample_id WO2(tBuAMD)2
_olex2_submission_special_instructions 'No special instructions were received'

loop_
_space_group_symop_operation_xyz
'x, y, z'
'-x+1/2, y+1/2, -z+1/2'
'-x, -y, -z'
'x-1/2, -y-1/2, z-1/2'

loop_
_atom_site_label
_atom_site_type_symbol
_atom_site_fract_x
_atom_site_fract_y
_atom_site_fract_z
_atom_site_U_iso_or_equiv
_atom_site_adp_type
_atom_site_occupancy
_atom_site_site_symmetry_order
_atom_site_calc_flag
_atom_site_refinement_flags_posn
_atom_site_refinement_flags_adp
_atom_site_refinement_flags_occupancy
_atom_site_disorder_assembly
_atom_site_disorder_group
W1 W 0.10541(2) 0.85641(2) 0.21169(2) 0.02494(12) Uani 1 1 d . U . . .
O1 O 0.1877(4) 0.7725(2) 0.1876(2) 0.0277(7) Uani 1 1 d . U . . .
O2 O -0.0489(4) 0.8617(2) 0.1199(3) 0.0281(8) Uani 1 1 d . U . . .
N1 N 0.2387(5) 0.8460(2) 0.3683(3) 0.0210(8) Uani 1 1 d . U . . .
N2 N 0.0191(4) 0.8133(2) 0.3140(3) 0.0209(8) Uani 1 1 d . U . . .
N3 N 0.1063(4) 0.9880(2) 0.2539(3) 0.0249(8) Uani 1 1 d . U . . .
N4 N 0.2275(5) 0.9397(3) 0.1680(3) 0.0285(9) Uani 1 1 d . U . . .
C1 C 0.1382(5) 0.8076(3) 0.3876(3) 0.0207(9) Uani 1 1 d . U . . .
C2 C 0.1541(6) 0.7625(3) 0.4779(4) 0.0332(12) Uani 1 1 d . U . . .
H2A H 0.1426 0.7994 0.5262 0.050 Uiso 1 1 calc GR . . . .
H2B H 0.2468 0.7382 0.5001 0.050 Uiso 1 1 calc GR . . . .
H2C H 0.0833 0.7204 0.4663 0.050 Uiso 1 1 calc GR . . . .
C3 C 0.3870(5) 0.8490(3) 0.4272(4) 0.0245(11) Uani 1 1 d . U . . .
C4 C 0.4584(6) 0.7687(3) 0.4247(5) 0.0386(13) Uani 1 1 d . U . . .
H4A H 0.4179 0.7277 0.4552 0.058 Uiso 1 1 calc GR . . . .
H4B H 0.5581 0.7736 0.4585 0.058 Uiso 1 1 calc GR . . . .
H4C H 0.4451 0.7535 0.3588 0.058 Uiso 1 1 calc GR . . . .
C5 C 0.4554(6) 0.9116(4) 0.3829(5) 0.0428(14) Uani 1 1 d . U . . .
H5A H 0.4344 0.9005 0.3151 0.064 Uiso 1 1 calc GR . . . .
H5B H 0.5563 0.9102 0.4135 0.064 Uiso 1 1 calc GR . . . .
H5C H 0.4199 0.9647 0.3914 0.064 Uiso 1 1 calc GR . . . .
C6 C 0.4070(7) 0.8733(4) 0.5299(4) 0.0431(14) Uani 1 1 d . U . . .
H6A H 0.3452 0.9182 0.5310 0.065 Uiso 1 1 calc GR . . . .
H6B H 0.5037 0.8895 0.5602 0.065 Uiso 1 1 calc GR . . . .
H6C H 0.3847 0.8278 0.5643 0.065 Uiso 1 1 calc GR . . . .
C7 C -0.1152(5) 0.7737(3) 0.3102(4) 0.0249(10) Uani 1 1 d . U . . .
C8 C -0.1034(6) 0.6826(4) 0.3004(4) 0.0368(13) Uani 1 1 d . U . . .
H8A H -0.0740 0.6707 0.2449 0.055 Uiso 1 1 calc GR . . . .
H8B H -0.1939 0.6577 0.2928 0.055 Uiso 1 1 calc GR . . . .
H8C H -0.0346 0.6613 0.3574 0.055 Uiso 1 1 calc GR . . . .
C9 C -0.2292(6) 0.8033(4) 0.2223(4) 0.0342(12) Uani 1 1 d . U . . .
H9A H -0.2335 0.8619 0.2235 0.051 Uiso 1 1 calc GR . . . .
H9B H -0.3189 0.7810 0.2220 0.051 Uiso 1 1 calc GR . . . .
H9C H -0.2082 0.7860 0.1653 0.051 Uiso 1 1 calc GR . . . .
C10 C -0.1638(6) 0.7955(4) 0.3951(4) 0.0363(12) Uani 1 1 d . U . . .
H10A H -0.0925 0.7798 0.4539 0.054 Uiso 1 1 calc GR . . . .
H10B H -0.2507 0.7672 0.3901 0.054 Uiso 1 1 calc GR . . . .
H10C H -0.1794 0.8534 0.3956 0.054 Uiso 1 1 calc GR . . . .
C11 C 0.1956(5) 1.0062(3) 0.2099(4) 0.0312(11) Uani 1 1 d . U . . .
C12 C 0.2705(9) 1.0854(4) 0.2192(8) 0.079(3) Uani 1 1 d . U . . .
H12A H 0.2259 1.1186 0.1637 0.118 Uiso 1 1 calc GR . . . .
H12B H 0.3678 1.0761 0.2233 0.118 Uiso 1 1 calc GR . . . .
H12C H 0.2665 1.1128 0.2766 0.118 Uiso 1 1 calc GR . . . .
C13 C 0.2965(6) 0.9389(4) 0.0928(4) 0.0412(13) Uani 1 1 d . U . . .
C14 C 0.4482(8) 0.9551(7) 0.1317(6) 0.075(2) Uani 1 1 d . U . . .
H14A H 0.4629 1.0084 0.1606 0.113 Uiso 1 1 calc GR . . . .
H14B H 0.4900 0.9527 0.0805 0.113 Uiso 1 1 calc GR . . . .
H14C H 0.4917 0.9148 0.1798 0.113 Uiso 1 1 calc GR . . . .
C17 C 0.0478(6) 1.0423(3) 0.3107(4) 0.0312(11) Uani 1 1 d . U . . .
C15 C 0.2488(12) 1.0206(6) 0.0328(7) 0.049(3) Uani 0.652(15) 1 d . U P A 1
H15A H 0.1473 1.0252 0.0134 0.074 Uiso 0.652(15) 1 calc GR . P A 1
H15B H 0.2796 1.0194 -0.0235 0.074 Uiso 0.652(15) 1 calc GR . P A 1
H15C H 0.2908 1.0666 0.0723 0.074 Uiso 0.652(15) 1 calc GR . P A 1
C16 C 0.2438(14) 0.8750(7) 0.0313(8) 0.052(3) Uani 0.626(17) 1 d . U P A 1
H16A H 0.2544 0.8252 0.0677 0.078 Uiso 0.626(17) 1 calc GR . P A 1
H16B H 0.2950 0.8709 -0.0147 0.078 Uiso 0.626(17) 1 calc GR . P A 1
H16C H 0.1451 0.8843 -0.0023 0.078 Uiso 0.626(17) 1 calc GR . P A 1
C18 C 0.0137(10) 1.1287(5) 0.2786(7) 0.032(2) Uani 0.654(10) 1 d . U P B 1
H18A H 0.1002 1.1591 0.2903 0.047 Uiso 0.654(10) 1 calc GR . P B 1
H18B H -0.0431 1.1527 0.3142 0.047 Uiso 0.654(10) 1 calc GR . P B 1
H18C H -0.0379 1.1297 0.2108 0.047 Uiso 0.654(10) 1 calc GR . P B 1
C19 C -0.0984(9) 1.0070(5) 0.3091(7) 0.033(2) Uani 0.654(10) 1 d . U P B 1
H19A H -0.1401 1.0418 0.3460 0.050 Uiso 0.654(10) 1 calc GR . P B 1
H19B H -0.0856 0.9532 0.3368 0.050 Uiso 0.654(10) 1 calc GR . P B 1
H19C H -0.1599 1.0042 0.2436 0.050 Uiso 0.654(10) 1 calc GR . P B 1
C20 C 0.1347(10) 1.0417(6) 0.4175(6) 0.043(2) Uani 0.654(10) 1 d . U P B 1
H20A H 0.1413 0.9868 0.4417 0.064 Uiso 0.654(10) 1 calc GR . P B 1
H20B H 0.0893 1.0756 0.4530 0.064 Uiso 0.654(10) 1 calc GR . P B 1
H20C H 0.2282 1.0623 0.4250 0.064 Uiso 0.654(10) 1 calc GR . P B 1
C16A C 0.3583(19) 0.8379(11) 0.0904(12) 0.040(4) Uani 0.374(17) 1 d . U P A 2
H16D H 0.4220 0.8239 0.1529 0.060 Uiso 0.374(17) 1 calc GR . P A 2
H16E H 0.4072 0.8339 0.0431 0.060 Uiso 0.374(17) 1 calc GR . P A 2
H16F H 0.2792 0.8009 0.0738 0.060 Uiso 0.374(17) 1 calc GR . P A 2
C19A C -0.003(2) 0.9939(9) 0.3680(12) 0.036(4) Uani 0.346(10) 1 d . U P B 2
H19D H -0.0735 0.9577 0.3285 0.053 Uiso 0.346(10) 1 calc GR . P B 2
H19E H -0.0445 1.0273 0.4062 0.053 Uiso 0.346(10) 1 calc GR . P B 2
H19F H 0.0735 0.9625 0.4099 0.053 Uiso 0.346(10) 1 calc GR . P B 2
C15A C 0.2033(19) 0.9432(12) -0.0057(12) 0.042(4) Uani 0.348(15) 1 d . U P A 2
H15D H 0.1212 0.9098 -0.0124 0.063 Uiso 0.348(15) 1 calc GR . P A 2
H15E H 0.2525 0.9238 -0.0487 0.063 Uiso 0.348(15) 1 calc GR . P A 2
H15F H 0.1743 0.9988 -0.0214 0.063 Uiso 0.348(15) 1 calc GR . P A 2
C18A C -0.051(2) 1.0922(12) 0.2331(13) 0.042(4) Uani 0.346(10) 1 d . U P B 2
H18D H -0.0039 1.1082 0.1872 0.063 Uiso 0.346(10) 1 calc GR . P B 2
H18E H -0.0781 1.1401 0.2610 0.063 Uiso 0.346(10) 1 calc GR . P B 2
H18F H -0.1335 1.0606 0.2010 0.063 Uiso 0.346(10) 1 calc GR . P B 2
C20A C 0.1755(19) 1.0956(11) 0.3716(13) 0.044(4) Uani 0.346(10) 1 d . U P B 2
H20D H 0.2555 1.0610 0.4010 0.067 Uiso 0.346(10) 1 calc GR . P B 2
H20E H 0.1490 1.1241 0.4211 0.067 Uiso 0.346(10) 1 calc GR . P B 2
H20F H 0.2003 1.1345 0.3302 0.067 Uiso 0.346(10) 1 calc GR . P B 2

loop_
_atom_site_aniso_label
_atom_site_aniso_U_11
_atom_site_aniso_U_22
_atom_site_aniso_U_33
_atom_site_aniso_U_23
_atom_site_aniso_U_13
_atom_site_aniso_U_12
W1 0.02550(17) 0.02922(17) 0.02071(17) -0.00170(6) 0.00808(11) -0.00377(7)
O1 0.0285(18) 0.0352(19) 0.0233(17) 0.0024(14) 0.0136(14) 0.0037(15)
O2 0.0244(19) 0.036(2) 0.0227(19) -0.0020(13) 0.0056(15) -0.0034(13)
N1 0.0186(19) 0.0267(19) 0.0174(19) 0.0002(14) 0.0051(15) -0.0018(14)
N2 0.0220(19) 0.0222(18) 0.0209(18) -0.0020(14) 0.0101(15) -0.0058(15)
N3 0.030(2) 0.0218(18) 0.0212(19) 0.0005(14) 0.0058(16) -0.0034(15)
N4 0.027(2) 0.035(2) 0.025(2) 0.0057(16) 0.0109(17) -0.0069(17)
C1 0.022(2) 0.022(2) 0.019(2) -0.0023(16) 0.0072(16) -0.0021(17)
C2 0.033(3) 0.043(3) 0.024(2) 0.012(2) 0.010(2) 0.002(2)
C3 0.020(2) 0.025(2) 0.023(3) -0.0012(17) -0.0020(19) 0.0004(17)
C4 0.025(3) 0.032(3) 0.056(4) 0.000(2) 0.009(3) 0.005(2)
C5 0.028(3) 0.044(3) 0.047(3) 0.010(3) -0.003(2) -0.011(2)
C6 0.033(3) 0.056(4) 0.031(3) -0.013(2) -0.004(2) -0.001(3)
C7 0.022(2) 0.024(2) 0.032(2) -0.0037(19) 0.0134(19) -0.0038(17)
C8 0.034(3) 0.025(3) 0.055(4) -0.004(2) 0.019(3) -0.005(2)
C9 0.023(3) 0.042(3) 0.035(3) -0.004(2) 0.006(2) -0.006(2)
C10 0.036(3) 0.041(3) 0.041(3) 0.001(2) 0.025(2) 0.000(2)
C11 0.025(2) 0.029(2) 0.039(3) 0.014(2) 0.008(2) 0.0024(19)
C12 0.065(5) 0.029(3) 0.166(9) 0.003(4) 0.070(6) -0.002(3)
C13 0.036(3) 0.061(3) 0.036(3) 0.006(2) 0.023(2) -0.010(2)
C14 0.042(4) 0.121(6) 0.073(5) -0.029(4) 0.033(3) -0.006(4)
C17 0.039(3) 0.022(2) 0.030(2) -0.0028(18) 0.006(2) 0.0047(19)
C15 0.067(6) 0.056(5) 0.034(5) 0.007(4) 0.028(4) -0.001(4)
C16 0.077(8) 0.056(5) 0.041(5) -0.006(4) 0.044(5) -0.017(5)
C18 0.028(4) 0.022(3) 0.047(5) 0.000(3) 0.015(4) 0.006(3)
C19 0.043(4) 0.024(4) 0.039(4) 0.001(3) 0.021(4) 0.005(3)
C20 0.049(5) 0.043(5) 0.031(4) -0.006(3) 0.005(3) 0.018(4)
C16A 0.040(8) 0.058(6) 0.031(8) -0.005(5) 0.025(6) -0.003(5)
C19A 0.054(9) 0.024(6) 0.038(7) -0.010(5) 0.028(7) 0.004(6)
C15A 0.042(7) 0.061(11) 0.033(5) 0.006(5) 0.025(5) -0.003(6)
C18A 0.044(8) 0.040(8) 0.037(7) -0.001(6) 0.006(6) 0.014(7)
C20A 0.044(7) 0.042(8) 0.051(8) -0.023(7) 0.020(6) -0.004(6)

loop_
_atom_type_symbol
_atom_type_description
_atom_type_scat_dispersion_real
_atom_type_scat_dispersion_imag
_atom_type_scat_source
C C 0.0033 0.0016 'International Tables Vol C Tables 4.2.6.8 and 6.1.1.4'
H H 0.0000 0.0000 'International Tables Vol C Tables 4.2.6.8 and 6.1.1.4'
N N 0.0061 0.0033 'International Tables Vol C Tables 4.2.6.8 and 6.1.1.4'
O O 0.0106 0.0060 'International Tables Vol C Tables 4.2.6.8 and 6.1.1.4'
W W -0.8490 6.8722 'International Tables Vol C Tables 4.2.6.8 and 6.1.1.4'

loop_
_geom_angle_atom_site_label_1
_geom_angle_atom_site_label_2
_geom_angle_atom_site_label_3
_geom_angle
O1 W1 O2 104.74(17)
O1 W1 N1 88.82(15)
O1 W1 N2 102.00(16)
O1 W1 N3 151.43(16)
O1 W1 N4 96.10(17)
O2 W1 N1 154.51(17)
O2 W1 N2 96.36(17)
O2 W1 N3 95.33(15)
O2 W1 N4 101.40(17)
N2 W1 N1 59.25(15)
N2 W1 N3 95.64(15)
N3 W1 N1 81.05(14)
N4 W1 N1 98.42(15)
N4 W1 N2 150.46(16)
N4 W1 N3 59.56(16)
C1 N1 W1 90.4(3)
C1 N1 C3 126.9(4)
C3 N1 W1 139.4(3)
C1 N2 W1 98.2(3)
C1 N2 C7 124.6(4)
C7 N2 W1 134.5(3)
C11 N3 W1 91.8(3)
C11 N3 C17 127.2(4)
C17 N3 W1 141.0(3)
C11 N4 W1 98.8(3)
C11 N4 C13 125.7(5)
C13 N4 W1 133.3(4)
N1 C1 N2 110.3(4)
N1 C1 C2 124.5(5)
N2 C1 C2 125.2(4)
C1 C2 H2A 109.5
C1 C2 H2B 109.5
C1 C2 H2C 109.5
H2A C2 H2B 109.5
H2A C2 H2C 109.5
H2B C2 H2C 109.5
N1 C3 C4 110.8(4)
N1 C3 C5 106.4(4)
N1 C3 C6 113.0(5)
C4 C3 C6 109.9(5)
C5 C3 C4 108.2(5)
C5 C3 C6 108.3(5)
C3 C4 H4A 109.5
C3 C4 H4B 109.5
C3 C4 H4C 109.5
H4A C4 H4B 109.5
H4A C4 H4C 109.5
H4B C4 H4C 109.5
C3 C5 H5A 109.5
C3 C5 H5B 109.5
C3 C5 H5C 109.5
H5A C5 H5B 109.5
H5A C5 H5C 109.5
H5B C5 H5C 109.5
C3 C6 H6A 109.5
C3 C6 H6B 109.5
C3 C6 H6C 109.5
H6A C6 H6B 109.5
H6A C6 H6C 109.5
H6B C6 H6C 109.5
N2 C7 C8 110.1(4)
N2 C7 C9 108.9(4)
N2 C7 C10 112.6(4)
C9 C7 C8 107.4(4)
C9 C7 C10 106.0(4)
C10 C7 C8 111.5(4)
C7 C8 H8A 109.5
C7 C8 H8B 109.5
C7 C8 H8C 109.5
H8A C8 H8B 109.5
H8A C8 H8C 109.5
H8B C8 H8C 109.5
C7 C9 H9A 109.5
C7 C9 H9B 109.5
C7 C9 H9C 109.5
H9A C9 H9B 109.5
H9A C9 H9C 109.5
H9B C9 H9C 109.5
C7 C10 H10A 109.5
C7 C10 H10B 109.5
C7 C10 H10C 109.5
H10A C10 H10B 109.5
H10A C10 H10C 109.5
H10B C10 H10C 109.5
N3 C11 N4 109.8(4)
N3 C11 C12 124.4(6)
N4 C11 C12 125.0(5)
C11 C12 H12A 109.5
C11 C12 H12B 109.5
C11 C12 H12C 109.5
H12A C12 H12B 109.5
H12A C12 H12C 109.5
H12B C12 H12C 109.5
N4 C13 C15 106.0(6)
N4 C13 C16A 105.7(6)
C14 C13 N4 112.0(5)
C14 C13 C15 98.9(7)
C14 C13 C16A 81.7(8)
C16 C13 N4 109.0(6)
C16 C13 C14 122.0(8)
C16 C13 C15 107.2(8)
C15A C13 N4 116.0(8)
C15A C13 C14 129.8(8)
C15A C13 C16A 98.3(10)
C13 C14 H14A 109.5
C13 C14 H14B 109.5
C13 C14 H14C 109.5
H14A C14 H14B 109.5
H14A C14 H14C 109.5
H14B C14 H14C 109.5
N3 C17 C18 119.5(5)
N3 C17 C19 107.5(5)
N3 C17 C20 112.2(5)
N3 C17 C18A 100.9(8)
N3 C17 C20A 105.5(7)
C18 C17 C19 103.2(6)
C18 C17 C20 109.0(6)
C20 C17 C19 104.0(6)
C19A C17 N3 106.5(7)
C19A C17 C18A 120.5(12)
C19A C17 C20A 111.5(11)
C18A C17 C20A 110.3(12)
C13 C15 H15A 109.5
C13 C15 H15B 109.5
C13 C15 H15C 109.5
H15A C15 H15B 109.5
H15A C15 H15C 109.5
H15B C15 H15C 109.5
C13 C16 H16A 109.5
C13 C16 H16B 109.5
C13 C16 H16C 109.5
H16A C16 H16B 109.5
H16A C16 H16C 109.5
H16B C16 H16C 109.5
C17 C18 H18A 109.5
C17 C18 H18B 109.5
C17 C18 H18C 109.5
H18A C18 H18B 109.5
H18A C18 H18C 109.5
H18B C18 H18C 109.5
C17 C19 H19A 109.5
C17 C19 H19B 109.5
C17 C19 H19C 109.5
H19A C19 H19B 109.5
H19A C19 H19C 109.5
H19B C19 H19C 109.5
C17 C20 H20A 109.5
C17 C20 H20B 109.5
C17 C20 H20C 109.5
H20A C20 H20B 109.5
H20A C20 H20C 109.5
H20B C20 H20C 109.5
C13 C16A H16D 109.5
C13 C16A H16E 109.5
C13 C16A H16F 109.5
H16D C16A H16E 109.5
H16D C16A H16F 109.5
H16E C16A H16F 109.5
C17 C19A H19D 109.5
C17 C19A H19E 109.5
C17 C19A H19F 109.5
H19D C19A H19E 109.5
H19D C19A H19F 109.5
H19E C19A H19F 109.5
C13 C15A H15D 109.5
C13 C15A H15E 109.5
C13 C15A H15F 109.5
H15D C15A H15E 109.5
H15D C15A H15F 109.5
H15E C15A H15F 109.5
C17 C18A H18D 109.5
C17 C18A H18E 109.5
C17 C18A H18F 109.5
H18D C18A H18E 109.5
H18D C18A H18F 109.5
H18E C18A H18F 109.5
C17 C20A H20D 109.5
C17 C20A H20E 109.5
C17 C20A H20F 109.5
H20D C20A H20E 109.5
H20D C20A H20F 109.5
H20E C20A H20F 109.5

loop_
_geom_bond_atom_site_label_1
_geom_bond_atom_site_label_2
_geom_bond_distance
W1 O1 1.723(4)
W1 O2 1.726(4)
W1 N1 2.305(4)
W1 N2 2.102(4)
W1 N3 2.285(4)
W1 N4 2.094(4)
N1 C1 1.307(6)
N1 C3 1.484(7)
N2 C1 1.356(6)
N2 C7 1.497(6)
N3 C11 1.305(7)
N3 C17 1.482(6)
N4 C11 1.360(7)
N4 C13 1.491(7)
C1 C2 1.504(6)
C2 H2A 0.9800
C2 H2B 0.9800
C2 H2C 0.9800
C3 C4 1.529(7)
C3 C5 1.513(7)
C3 C6 1.531(8)
C4 H4A 0.9800
C4 H4B 0.9800
C4 H4C 0.9800
C5 H5A 0.9800
C5 H5B 0.9800
C5 H5C 0.9800
C6 H6A 0.9800
C6 H6B 0.9800
C6 H6C 0.9800
C7 C8 1.537(7)
C7 C9 1.530(7)
C7 C10 1.534(7)
C8 H8A 0.9800
C8 H8B 0.9800
C8 H8C 0.9800
C9 H9A 0.9800
C9 H9B 0.9800
C9 H9C 0.9800
C10 H10A 0.9800
C10 H10B 0.9800
C10 H10C 0.9800
C11 C12 1.510(8)
C12 H12A 0.9800
C12 H12B 0.9800
C12 H12C 0.9800
C13 C14 1.488(10)
C13 C15 1.620(12)
C13 C16 1.398(12)
C13 C16A 1.804(19)
C13 C15A 1.476(18)
C14 H14A 0.9800
C14 H14B 0.9800
C14 H14C 0.9800
C17 C18 1.525(9)
C17 C19 1.586(10)
C17 C20 1.556(10)
C17 C19A 1.383(17)
C17 C18A 1.517(18)
C17 C20A 1.599(18)
C15 H15A 0.9800
C15 H15B 0.9800
C15 H15C 0.9800
C16 H16A 0.9800
C16 H16B 0.9800
C16 H16C 0.9800
C18 H18A 0.9800
C18 H18B 0.9800
C18 H18C 0.9800
C19 H19A 0.9800
C19 H19B 0.9800
C19 H19C 0.9800
C20 H20A 0.9800
C20 H20B 0.9800
C20 H20C 0.9800
C16A H16D 0.9800
C16A H16E 0.9800
C16A H16F 0.9800
C19A H19D 0.9800
C19A H19E 0.9800
C19A H19F 0.9800
C15A H15D 0.9800
C15A H15E 0.9800
C15A H15F 0.9800
C18A H18D 0.9800
C18A H18E 0.9800
C18A H18F 0.9800
C20A H20D 0.9800
C20A H20E 0.9800
C20A H20F 0.9800

loop_
_geom_torsion_atom_site_label_1
_geom_torsion_atom_site_label_2
_geom_torsion_atom_site_label_3
_geom_torsion_atom_site_label_4
_geom_torsion
W1 N1 C1 N2 -12.4(4)
W1 N1 C1 C2 166.6(4)
W1 N1 C3 C4 -81.0(6)
W1 N1 C3 C5 36.4(6)
W1 N1 C3 C6 155.2(4)
W1 N2 C1 N1 13.7(4)
W1 N2 C1 C2 -165.2(4)
W1 N2 C7 C8 87.2(5)
W1 N2 C7 C9 -30.4(6)
W1 N2 C7 C10 -147.6(4)
W1 N3 C11 N4 1.1(4)
W1 N3 C11 C12 -169.0(6)
W1 N3 C17 C18 -147.2(6)
W1 N3 C17 C19 -30.3(7)
W1 N3 C17 C20 83.4(7)
W1 N3 C17 C19A 14.8(11)
W1 N3 C17 C18A -111.7(10)
W1 N3 C17 C20A 133.4(9)
W1 N4 C11 N3 -1.2(5)
W1 N4 C11 C12 168.8(6)
W1 N4 C13 C14 -124.4(6)
W1 N4 C13 C15 128.8(6)
W1 N4 C13 C16 13.7(10)
W1 N4 C13 C16A -37.1(9)
W1 N4 C13 C15A 70.5(11)
C1 N1 C3 C4 71.8(7)
C1 N1 C3 C5 -170.8(5)
C1 N1 C3 C6 -52.0(7)
C1 N2 C7 C8 -69.9(6)
C1 N2 C7 C9 172.5(4)
C1 N2 C7 C10 55.2(6)
C3 N1 C1 N2 -175.0(4)
C3 N1 C1 C2 3.9(8)
C7 N2 C1 N1 177.5(4)
C7 N2 C1 C2 -1.5(7)
C11 N3 C17 C18 37.6(8)
C11 N3 C17 C19 154.5(6)
C11 N3 C17 C20 -91.8(7)
C11 N3 C17 C19A -160.4(10)
C11 N3 C17 C18A 73.0(10)
C11 N3 C17 C20A -41.8(10)
C11 N4 C13 C14 76.0(8)
C11 N4 C13 C15 -30.8(8)
C11 N4 C13 C16 -145.9(8)
C11 N4 C13 C16A 163.2(7)
C11 N4 C13 C15A -89.1(11)
C13 N4 C11 N3 163.9(5)
C13 N4 C11 C12 -26.1(9)
C17 N3 C11 N4 178.1(5)
C17 N3 C11 C12 8.0(9)

loop_
_twin_individual_id
_twin_individual_mass_fraction_refined
1 0.40(2)
2 0.274(9)
3 0.33(2)
